data_4311243
loop_
_publ_author_name
'Jacqueline M. Ryan'
'Zhengtao Xu'

_publ_section_title
;
 [C6H5NH(CH3)2]2Te2I10: Secondary I...I Bonds Build up a 3D Network
;
_journal_name_full 'Inorganic Chemistry'
_journal_page_first 4106
_journal_page_last 4108
_journal_paper_doi 10.1021/ic049443k
_journal_volume 43
_journal_year 2004
_chemical_formula_sum 'C8 H12 I5 N Te'
_chemical_formula_weight 884.29
_chemical_name_systematic
; 
 ? 
;
_space_group_IT_number 14
_symmetry_cell_setting monoclinic
_symmetry_space_group_name_Hall '-P 2ybc'
_symmetry_space_group_name_H-M 'P 1 21/c 1'
_atom_sites_solution_hydrogens geom
_atom_sites_solution_primary direct
_atom_sites_solution_secondary difmap
_audit_creation_method SHELXL-97
_cell_angle_alpha 90.00
_cell_angle_beta 95.1918(8)
_cell_angle_gamma 90.00
_cell_formula_units_Z 4
_cell_length_a 9.4787(2)
_cell_length_b 14.2874(3)
_cell_length_c 13.6869(3)
_cell_measurement_reflns_used 4317
_cell_measurement_temperature 293(2)
_cell_measurement_theta_max 27.48
_cell_measurement_theta_min 4.08
_cell_volume 1845.96(7)
_computing_structure_refinement 'SHELXL-97 (Sheldrick, 1997)'
_computing_structure_solution 'SHELXS-97 (Sheldrick, 1990)'
_diffrn_ambient_temperature 293(2)
_diffrn_measured_fraction_theta_full 0.996
_diffrn_measured_fraction_theta_max 0.996
_diffrn_measurement_device_type 'Nonius KappaCCD area detector'
_diffrn_radiation_monochromator graphite
_diffrn_radiation_source 'fine-focus sealed tube'
_diffrn_radiation_type MoK\a
_diffrn_radiation_wavelength 0.71073
_diffrn_reflns_av_R_equivalents 0.0260
_diffrn_reflns_av_sigmaI/netI 0.0362
_diffrn_reflns_limit_h_max 12
_diffrn_reflns_limit_h_min -12
_diffrn_reflns_limit_k_max 18
_diffrn_reflns_limit_k_min -16
_diffrn_reflns_limit_l_max 17
_diffrn_reflns_limit_l_min -17
_diffrn_reflns_number 7645
_diffrn_reflns_theta_full 27.46
_diffrn_reflns_theta_max 27.46
_diffrn_reflns_theta_min 4.10
_exptl_absorpt_coefficient_mu 9.952
_exptl_absorpt_correction_T_max 0.4360
_exptl_absorpt_correction_T_min 0.3168
_exptl_absorpt_correction_type 'redundancy scaling/averaging'
_exptl_crystal_colour dark
_exptl_crystal_density_diffrn 3.182
_exptl_crystal_density_method 'not measured'
_exptl_crystal_description block
_exptl_crystal_F_000 1536
_exptl_crystal_size_max 0.15
_exptl_crystal_size_mid 0.10
_exptl_crystal_size_min 0.10
_refine_diff_density_max 2.484
_refine_diff_density_min -1.463
_refine_diff_density_rms 0.315
_refine_ls_extinction_method none
_refine_ls_goodness_of_fit_ref 1.172
_refine_ls_hydrogen_treatment mixed
_refine_ls_matrix_type full
_refine_ls_number_parameters 136
_refine_ls_number_reflns 4210
_refine_ls_number_restraints 0
_refine_ls_restrained_S_all 1.172
_refine_ls_R_factor_all 0.0791
_refine_ls_R_factor_gt 0.0654
_refine_ls_shift/su_max 0.000
_refine_ls_shift/su_mean 0.000
_refine_ls_structure_factor_coef Fsqd
_refine_ls_weighting_details 'calc w=1/[\s^2^(Fo^2^)+(0.0369P)^2^+89.9228P] where P=(Fo^2^+2Fc^2^)/3'
_refine_ls_weighting_scheme calc
_refine_ls_wR_factor_gt 0.1848
_refine_ls_wR_factor_ref 0.1906
_reflns_number_gt 3431
_reflns_number_total 4210
_reflns_threshold_expression >2sigma(I)
_cod_data_source_file ic049443ksi20040604_015845.cif
_cod_data_source_block 1-TeI5
_cod_depositor_comments
;
The following automatic conversions were performed:
'_symmetry_cell_setting' value 'Monoclinic' changed to 'monoclinic'
according to '/home/saulius/struct/CIF-dictionaries/cif_core.dic'
dictionary named 'cif_core.dic' version 2.4.1 from 2010-06-29.

Automatic conversion script
Id: cif_fix_enum 1527 2010-12-29 10:47:43Z saulius 
;
_cod_database_code 4311243

loop_
_symmetry_equiv_pos_as_xyz
'x, y, z'
'-x, y+1/2, -z+1/2'
'-x, -y, -z'
'x, -y-1/2, z-1/2'

loop_
_atom_site_label
_atom_site_type_symbol
_atom_site_fract_x
_atom_site_fract_y
_atom_site_fract_z
_atom_site_U_iso_or_equiv
_atom_site_adp_type
_atom_site_occupancy
_atom_site_symmetry_multiplicity
_atom_site_calc_flag
_atom_site_refinement_flags
_atom_site_disorder_assembly
_atom_site_disorder_group
Te1 Te 0.00746(11) 0.40857(8) 0.13962(8) 0.0384(3) Uani 1 1 d . . .
I1 I -0.30604(12) 0.41628(9) 0.11985(10) 0.0501(3) Uani 1 1 d . . .
I2 I 0.31556(13) 0.41162(12) 0.15573(11) 0.0605(4) Uani 1 1 d . . .
I3 I 0.00743(15) 0.21560(9) 0.16518(10) 0.0563(4) Uani 1 1 d . . .
I4 I 0.00222(16) 0.45030(12) 0.34705(10) 0.0626(4) Uani 1 1 d . . .
I5 I -0.00067(15) 0.37065(9) -0.07548(9) 0.0508(3) Uani 1 1 d . . .
N1 N 0.557(2) 0.2303(14) 0.4203(14) 0.073(6) Uani 1 1 d . . .
H1 H 0.6195 0.1949 0.4592 0.088 Uiso 1 1 calc R . .
C1 C 0.507(2) 0.3070(14) 0.4843(16) 0.056(5) Uani 1 1 d . . .
C2 C 0.370(3) 0.334(2) 0.485(2) 0.082(8) Uani 1 1 d . . .
H2 H 0.2993 0.3072 0.4429 0.098 Uiso 1 1 calc R . .
C3 C 0.339(2) 0.4034(18) 0.551(2) 0.072(6) Uani 1 1 d . . .
H3 H 0.2469 0.4254 0.5514 0.086 Uiso 1 1 calc R . .
C4 C 0.448(5) 0.440(2) 0.616(2) 0.102(12) Uani 1 1 d . . .
H4 H 0.4273 0.4834 0.6638 0.122 Uiso 1 1 calc R . .
C5 C 0.581(3) 0.412(2) 0.609(2) 0.090(9) Uani 1 1 d . . .
H5 H 0.6531 0.4394 0.6500 0.108 Uiso 1 1 calc R . .
C6 C 0.616(3) 0.3433(19) 0.545(2) 0.077(7) Uani 1 1 d . . .
H6 H 0.7090 0.3229 0.5431 0.092 Uiso 1 1 calc R . .
C7 C 0.634(2) 0.264(2) 0.3416(17) 0.074(7) Uani 1 1 d . . .
H7A H 0.7094 0.3043 0.3676 0.110 Uiso 1 1 calc R . .
H7B H 0.5707 0.2988 0.2962 0.110 Uiso 1 1 calc R . .
H7C H 0.6723 0.2122 0.3084 0.110 Uiso 1 1 calc R . .
C8 C 0.441(4) 0.167(2) 0.383(3) 0.145(19) Uani 1 1 d . . .
H8A H 0.3919 0.1447 0.4365 0.218 Uiso 1 1 calc R . .
H8B H 0.4797 0.1147 0.3499 0.218 Uiso 1 1 calc R . .
H8C H 0.3762 0.2003 0.3374 0.218 Uiso 1 1 calc R . .

loop_
_atom_site_aniso_label
_atom_site_aniso_U_11
_atom_site_aniso_U_22
_atom_site_aniso_U_33
_atom_site_aniso_U_23
_atom_site_aniso_U_13
_atom_site_aniso_U_12
Te1 0.0329(5) 0.0445(6) 0.0380(5) -0.0007(5) 0.0043(4) -0.0001(4)
I1 0.0323(5) 0.0555(7) 0.0628(8) -0.0032(6) 0.0063(5) -0.0002(5)
I2 0.0320(6) 0.0864(10) 0.0627(8) -0.0030(7) 0.0026(5) -0.0002(6)
I3 0.0597(8) 0.0488(7) 0.0608(8) 0.0124(6) 0.0073(6) 0.0052(6)
I4 0.0652(8) 0.0790(10) 0.0436(7) -0.0105(6) 0.0053(6) 0.0029(7)
I5 0.0638(8) 0.0491(7) 0.0397(6) -0.0036(5) 0.0057(5) -0.0016(6)
N1 0.093(15) 0.069(13) 0.056(11) 0.010(9) -0.006(10) 0.019(11)
C1 0.052(11) 0.049(11) 0.066(13) -0.009(9) -0.003(9) -0.017(9)
C2 0.065(15) 0.091(19) 0.091(19) -0.007(16) 0.022(13) -0.025(14)
C3 0.049(12) 0.070(15) 0.097(18) 0.003(14) 0.015(12) 0.013(11)
C4 0.18(4) 0.061(16) 0.064(16) 0.003(13) 0.03(2) -0.04(2)
C5 0.09(2) 0.081(19) 0.09(2) -0.004(16) -0.036(17) -0.003(16)
C6 0.060(14) 0.073(16) 0.093(18) -0.005(14) -0.016(13) -0.013(12)
C7 0.054(12) 0.10(2) 0.063(14) 0.011(13) 0.004(10) 0.016(13)
C8 0.19(4) 0.12(3) 0.14(3) -0.09(2) 0.09(3) -0.12(3)

loop_
_atom_type_symbol
_atom_type_description
_atom_type_scat_dispersion_real
_atom_type_scat_dispersion_imag
_atom_type_scat_source
C C 0.0033 0.0016 'International Tables Vol C Tables 4.2.6.8 and 6.1.1.4'
H H 0.0000 0.0000 'International Tables Vol C Tables 4.2.6.8 and 6.1.1.4'
N N 0.0061 0.0033 'International Tables Vol C Tables 4.2.6.8 and 6.1.1.4'
Te Te -0.5308 1.6751 'International Tables Vol C Tables 4.2.6.8 and 6.1.1.4'
I I -0.4742 1.8119 'International Tables Vol C Tables 4.2.6.8 and 6.1.1.4'

loop_
_geom_angle_atom_site_label_1
_geom_angle_atom_site_label_2
_geom_angle_atom_site_label_3
_geom_angle
_geom_angle_site_symmetry_1
_geom_angle_site_symmetry_3
_geom_angle_publ_flag
I3 Te1 I4 94.61(6) . . ?
I3 Te1 I2 90.96(5) . . ?
I4 Te1 I2 91.64(5) . . ?
I3 Te1 I1 92.11(5) . . ?
I4 Te1 I1 88.62(5) . . ?
I2 Te1 I1 176.88(6) . . ?
I3 Te1 I5 86.78(5) . . ?
I4 Te1 I5 177.18(6) . . ?
I2 Te1 I5 90.78(5) . . ?
I1 Te1 I5 88.88(5) . . ?
C7 N1 C8 111(2) . . ?
C7 N1 C1 113(2) . . ?
C8 N1 C1 112(2) . . ?
C2 C1 C6 124(2) . . ?
C2 C1 N1 124(2) . . ?
C6 C1 N1 112(2) . . ?
C1 C2 C3 118(2) . . ?
C2 C3 C4 120(3) . . ?
C5 C4 C3 119(3) . . ?
C4 C5 C6 123(3) . . ?
C1 C6 C5 116(3) . . ?

loop_
_geom_bond_atom_site_label_1
_geom_bond_atom_site_label_2
_geom_bond_distance
_geom_bond_site_symmetry_2
_geom_bond_publ_flag
Te1 I3 2.7792(18) . ?
Te1 I4 2.9059(16) . ?
Te1 I2 2.9091(16) . ?
Te1 I1 2.9615(15) . ?
Te1 I5 2.9875(16) . ?
N1 C7 1.43(3) . ?
N1 C8 1.48(3) . ?
N1 C1 1.51(3) . ?
C1 C2 1.36(3) . ?
C1 C6 1.37(3) . ?
C2 C3 1.39(4) . ?
C3 C4 1.40(4) . ?
C4 C5 1.34(5) . ?
C5 C6 1.38(4) . ?
